data_4303338
loop_
_publ_author_name
'David V. Partyka'
'Nihal Deligonul'

_publ_section_title
;
Phosphine- and Carbene-Ligated Silver Acetate: Easily-Accessed Synthons for
Reactions with Silylated Nucleophiles
;
_journal_name_full 'Inorganic Chemistry'
_journal_page_first 9463
_journal_page_last 9475
_journal_paper_doi 10.1021/ic901371g
_journal_volume 48
_journal_year 2009
_chemical_formula_moiety 'C27 H36 Ag I N2'
_chemical_formula_sum 'C27 H36 Ag I N2'
_chemical_formula_weight 623.35
_chemical_name_systematic
;
 ?
;
_space_group_IT_number 33
_symmetry_cell_setting orthorhombic
_symmetry_space_group_name_Hall 'P 2c -2n'
_symmetry_space_group_name_H-M 'P n a 21'
_atom_sites_solution_hydrogens geom
_atom_sites_solution_primary direct
_atom_sites_solution_secondary difmap
_audit_creation_method SHELXL-97
_cell_angle_alpha 90.00
_cell_angle_beta 90.00
_cell_angle_gamma 90.00
_cell_formula_units_Z 4
_cell_length_a 20.608(4)
_cell_length_b 10.826(2)
_cell_length_c 12.542(3)
_cell_measurement_reflns_used 9782
_cell_measurement_temperature 100(2)
_cell_measurement_theta_max 26.95
_cell_measurement_theta_min 1.98
_cell_volume 2798.1(10)
_computing_cell_refinement 'Bruker SMART'
_computing_data_collection 'Bruker SMART'
_computing_data_reduction 'Bruker SAINT'
_computing_molecular_graphics 'Bruker SHELXTL'
_computing_publication_material 'Bruker SHELXTL'
_computing_structure_refinement 'SHELXL-97 (Sheldrick, 1997)'
_computing_structure_solution 'SHELXS-97 (Sheldrick, 1990)'
_diffrn_ambient_temperature 100(2)
_diffrn_measured_fraction_theta_full 0.995
_diffrn_measured_fraction_theta_max 0.995
_diffrn_measurement_device_type 'Bruker AXS APEX II CCD area detector'
_diffrn_measurement_method 'phi and omega scans'
_diffrn_radiation_monochromator graphite
_diffrn_radiation_source 'fine-focus sealed tube'
_diffrn_radiation_type MoK\a
_diffrn_radiation_wavelength 0.71073
_diffrn_reflns_av_R_equivalents 0.0297
_diffrn_reflns_av_sigmaI/netI 0.0261
_diffrn_reflns_limit_h_max 26
_diffrn_reflns_limit_h_min -26
_diffrn_reflns_limit_k_max 13
_diffrn_reflns_limit_k_min -13
_diffrn_reflns_limit_l_max 15
_diffrn_reflns_limit_l_min -15
_diffrn_reflns_number 29695
_diffrn_reflns_theta_full 27.05
_diffrn_reflns_theta_max 27.05
_diffrn_reflns_theta_min 1.98
_diffrn_standards_decay_% 0
_diffrn_standards_number 0
_exptl_absorpt_coefficient_mu 1.839
_exptl_absorpt_correction_T_max 0.6771
_exptl_absorpt_correction_T_min 0.5216
_exptl_absorpt_correction_type multi-scan
_exptl_absorpt_process_details 'AXScale in APEX  2 (Bruker,2004)'
_exptl_crystal_colour colourless
_exptl_crystal_density_diffrn 1.480
_exptl_crystal_density_meas ?
_exptl_crystal_density_method .
_exptl_crystal_description irregular
_exptl_crystal_F_000 1248
_exptl_crystal_size_max 0.41
_exptl_crystal_size_mid 0.31
_exptl_crystal_size_min 0.23
_refine_diff_density_max 0.500
_refine_diff_density_min -1.190
_refine_diff_density_rms 0.168
_refine_ls_abs_structure_details 'Flack H D (1983), Acta Cryst. A39, 876-881'
_refine_ls_abs_structure_Flack 0.559(15)
_refine_ls_extinction_method none
_refine_ls_goodness_of_fit_ref 1.101
_refine_ls_hydrogen_treatment constr
_refine_ls_matrix_type full
_refine_ls_number_parameters 288
_refine_ls_number_reflns 6073
_refine_ls_number_restraints 1
_refine_ls_restrained_S_all 1.101
_refine_ls_R_factor_all 0.0272
_refine_ls_R_factor_gt 0.0263
_refine_ls_shift/su_max 0.055
_refine_ls_shift/su_mean 0.005
_refine_ls_structure_factor_coef Fsqd
_refine_ls_weighting_details 'calc w=1/[\s^2^(Fo^2^)+(0.0457P)^2^+1.5006P] where P=(Fo^2^+2Fc^2^)/3'
_refine_ls_weighting_scheme calc
_refine_ls_wR_factor_gt 0.0791
_refine_ls_wR_factor_ref 0.0800
_reflns_number_gt 5920
_reflns_number_total 6073
_reflns_threshold_expression >2sigma(I)
_cod_data_source_file ic901371g_si_001_09.cif
_cod_data_source_block nd052409_0m
_cod_depositor_comments
;
The following automatic conversions were performed:
'_symmetry_cell_setting' value 'Orthorhombic' changed to 'orthorhombic'
according to '/home/saulius/struct/CIF-dictionaries/cif_core.dic'
dictionary named 'cif_core.dic' version 2.4.1 from 2010-06-29.

Automatic conversion script
Id: cif_fix_enum 1527 2010-12-29 10:47:43Z saulius 
;
_cod_original_cell_volume 2798.3(10)
_cod_database_code 4303338

loop_
_symmetry_equiv_pos_as_xyz
'x, y, z'
'-x, -y, z+1/2'
'x+1/2, -y+1/2, z'
'-x+1/2, y+1/2, z+1/2'

loop_
_atom_site_label
_atom_site_type_symbol
_atom_site_fract_x
_atom_site_fract_y
_atom_site_fract_z
_atom_site_U_iso_or_equiv
_atom_site_adp_type
_atom_site_occupancy
_atom_site_symmetry_multiplicity
_atom_site_calc_flag
_atom_site_refinement_flags
_atom_site_disorder_assembly
_atom_site_disorder_group
Ag1 Ag 0.030656(8) 0.245989(14) 0.24580(3) 0.01880(7) Uani 1 1 d . . .
I1 I -0.092515(8) 0.265475(19) 0.242997(13) 0.03026(8) Uani 1 1 d . . .
C16 C 0.14280(12) 0.1635(3) 0.0611(2) 0.0198(5) Uani 1 1 d . . .
C21 C 0.12645(17) 0.2543(3) -0.0140(2) 0.0246(6) Uani 1 1 d . . .
C22 C 0.13884(16) 0.3905(3) 0.0027(2) 0.0311(7) Uani 1 1 d . . .
H22 H 0.1611 0.4005 0.0731 0.037 Uiso 1 1 calc R . .
C17 C 0.13176(14) 0.0388(3) 0.0453(2) 0.0257(6) Uani 1 1 d . . .
C25 C 0.14597(17) -0.0572(3) 0.1301(2) 0.0318(7) Uani 1 1 d . . .
H25 H 0.1727 -0.0168 0.1867 0.038 Uiso 1 1 calc R . .
N1 N 0.16863(12) 0.2028(2) 0.16264(17) 0.0186(5) Uani 1 1 d . . .
C1 C 0.13079(12) 0.2344(2) 0.2437(3) 0.0183(5) Uani 1 1 d . . .
C2 C 0.23614(18) 0.2459(3) 0.2908(3) 0.0247(6) Uani 1 1 d . . .
H2 H 0.2742 0.2596 0.3319 0.030 Uiso 1 1 calc R . .
C3 C 0.23314(16) 0.2083(3) 0.1892(2) 0.0237(7) Uani 1 1 d . . .
H3 H 0.2688 0.1891 0.1442 0.028 Uiso 1 1 calc R . .
C4 C 0.15166(13) 0.3068(3) 0.4261(2) 0.0221(6) Uani 1 1 d . . .
C14 C 0.09292(18) 0.5752(3) 0.3045(3) 0.0419(9) Uani 1 1 d . . .
H14A H 0.0637 0.5072 0.2858 0.063 Uiso 1 1 calc R . .
H14B H 0.1017 0.6251 0.2409 0.063 Uiso 1 1 calc R . .
H14C H 0.0726 0.6269 0.3592 0.063 Uiso 1 1 calc R . .
C13 C 0.15617(17) 0.5233(3) 0.3471(2) 0.0326(7) Uani 1 1 d . . .
H13 H 0.1776 0.4768 0.2878 0.039 Uiso 1 1 calc R . .
C5 C 0.14336(15) 0.4330(3) 0.4367(2) 0.0268(6) Uani 1 1 d . . .
C20 C 0.09777(17) 0.2138(3) -0.1075(3) 0.0316(8) Uani 1 1 d . . .
H20 H 0.0857 0.2725 -0.1602 0.038 Uiso 1 1 calc R . .
C18 C 0.10379(17) 0.0028(3) -0.0509(2) 0.0321(7) Uani 1 1 d . . .
H18 H 0.0967 -0.0824 -0.0650 0.039 Uiso 1 1 calc R . .
C8 C 0.1155(2) 0.2703(3) 0.6025(3) 0.0391(8) Uani 1 1 d . . .
H8 H 0.1060 0.2161 0.6600 0.047 Uiso 1 1 calc R . .
C6 C 0.11912(18) 0.4760(3) 0.5339(2) 0.0374(8) Uani 1 1 d . . .
H6 H 0.1119 0.5619 0.5438 0.045 Uiso 1 1 calc R . .
C7 C 0.1057(2) 0.3954(3) 0.6150(3) 0.0418(9) Uani 1 1 d . . .
H7 H 0.0894 0.4261 0.6807 0.050 Uiso 1 1 calc R . .
C19 C 0.08631(17) 0.0898(4) -0.1257(2) 0.0361(8) Uani 1 1 d . . .
H19 H 0.0662 0.0644 -0.1903 0.043 Uiso 1 1 calc R . .
C15 C 0.2019(2) 0.6267(4) 0.3808(3) 0.0491(9) Uani 1 1 d . . .
H15A H 0.1805 0.6786 0.4343 0.074 Uiso 1 1 calc R . .
H15B H 0.2132 0.6770 0.3185 0.074 Uiso 1 1 calc R . .
H15C H 0.2415 0.5910 0.4113 0.074 Uiso 1 1 calc R . .
C11 C 0.18787(17) 0.0298(3) 0.5864(3) 0.0376(7) Uani 1 1 d . . .
H11A H 0.2297 0.0724 0.5917 0.056 Uiso 1 1 calc R . .
H11B H 0.1952 -0.0583 0.5731 0.056 Uiso 1 1 calc R . .
H11C H 0.1638 0.0400 0.6532 0.056 Uiso 1 1 calc R . .
C10 C 0.14877(16) 0.0847(3) 0.4948(2) 0.0301(6) Uani 1 1 d . . .
H10 H 0.1735 0.0704 0.4273 0.036 Uiso 1 1 calc R . .
C12 C 0.08320(18) 0.0205(3) 0.4845(3) 0.0422(8) Uani 1 1 d . . .
H12A H 0.0578 0.0342 0.5496 0.063 Uiso 1 1 calc R . .
H12B H 0.0899 -0.0683 0.4742 0.063 Uiso 1 1 calc R . .
H12C H 0.0597 0.0543 0.4232 0.063 Uiso 1 1 calc R . .
C9 C 0.13887(18) 0.2223(3) 0.5072(2) 0.0256(7) Uani 1 1 d . . .
N2 N 0.17247(12) 0.2605(2) 0.32385(19) 0.0185(5) Uani 1 1 d . . .
C23 C 0.18335(17) 0.4422(4) -0.0826(3) 0.0399(8) Uani 1 1 d . . .
H23A H 0.2243 0.3964 -0.0824 0.060 Uiso 1 1 calc R . .
H23B H 0.1919 0.5296 -0.0679 0.060 Uiso 1 1 calc R . .
H23C H 0.1625 0.4341 -0.1525 0.060 Uiso 1 1 calc R . .
C26 C 0.08291(19) -0.1007(4) 0.1813(3) 0.0458(9) Uani 1 1 d . . .
H26A H 0.0579 -0.0289 0.2053 0.069 Uiso 1 1 calc R . .
H26B H 0.0928 -0.1537 0.2425 0.069 Uiso 1 1 calc R . .
H26C H 0.0575 -0.1474 0.1290 0.069 Uiso 1 1 calc R . .
C24 C 0.07501(18) 0.4619(3) 0.0075(3) 0.0419(8) Uani 1 1 d . . .
H24A H 0.0515 0.4512 -0.0598 0.063 Uiso 1 1 calc R . .
H24B H 0.0841 0.5498 0.0188 0.063 Uiso 1 1 calc R . .
H24C H 0.0485 0.4305 0.0665 0.063 Uiso 1 1 calc R . .
C27 C 0.1847(2) -0.1659(4) 0.0863(3) 0.0466(9) Uani 1 1 d . . .
H27A H 0.1592 -0.2084 0.0315 0.070 Uiso 1 1 calc R . .
H27B H 0.1947 -0.2235 0.1443 0.070 Uiso 1 1 calc R . .
H27C H 0.2253 -0.1356 0.0549 0.070 Uiso 1 1 calc R . .

loop_
_atom_site_aniso_label
_atom_site_aniso_U_11
_atom_site_aniso_U_22
_atom_site_aniso_U_33
_atom_site_aniso_U_23
_atom_site_aniso_U_13
_atom_site_aniso_U_12
Ag1 0.01600(13) 0.02111(11) 0.01930(13) -0.00035(11) -0.00002(9) 0.00045(5)
I1 0.01669(11) 0.03651(12) 0.03757(13) 0.01623(14) 0.00044(13) 0.00177(6)
C16 0.0220(13) 0.0234(14) 0.0141(11) -0.0019(10) 0.0028(9) -0.0012(10)
C21 0.0293(17) 0.0260(16) 0.0184(13) 0.0009(11) -0.0016(12) -0.0028(13)
C22 0.0480(19) 0.0251(16) 0.0203(14) 0.0013(11) -0.0111(13) -0.0042(13)
C17 0.0314(15) 0.0280(16) 0.0176(12) -0.0025(12) 0.0063(11) -0.0024(12)
C25 0.0499(19) 0.0202(14) 0.0254(14) 0.0001(11) 0.0062(13) 0.0029(13)
N1 0.0200(11) 0.0222(11) 0.0135(10) 0.0012(9) -0.0011(8) 0.0012(10)
C1 0.0225(12) 0.0193(10) 0.0132(11) 0.0002(12) -0.0078(18) -0.0028(8)
C2 0.0173(15) 0.0360(18) 0.0209(14) 0.0014(12) -0.0030(13) -0.0038(12)
C3 0.0173(14) 0.0347(18) 0.0190(13) 0.0028(12) 0.0006(11) 0.0005(13)
C4 0.0221(13) 0.0329(15) 0.0113(11) -0.0017(10) -0.0001(10) 0.0004(11)
C14 0.062(2) 0.0266(17) 0.0375(18) 0.0048(14) -0.0180(15) -0.0031(15)
C13 0.0482(18) 0.0257(15) 0.0239(13) 0.0031(12) -0.0051(13) -0.0027(14)
C5 0.0382(16) 0.0259(15) 0.0162(12) -0.0018(11) -0.0043(11) -0.0001(12)
C20 0.042(2) 0.0324(19) 0.0198(13) 0.0031(12) -0.0021(12) -0.0064(14)
C18 0.0468(18) 0.0276(17) 0.0220(14) -0.0077(12) 0.0038(13) -0.0122(14)
C8 0.062(3) 0.034(2) 0.0211(15) 0.0034(13) 0.0091(15) 0.0025(17)
C6 0.058(2) 0.0300(17) 0.0239(15) -0.0044(12) -0.0013(14) 0.0076(16)
C7 0.073(2) 0.0357(19) 0.0170(14) -0.0042(13) 0.0083(14) 0.0147(17)
C19 0.049(2) 0.043(2) 0.0168(13) -0.0040(12) -0.0033(12) -0.0132(15)
C15 0.065(2) 0.040(2) 0.042(2) 0.0092(17) -0.0158(18) -0.0157(19)
C11 0.0456(18) 0.0347(18) 0.0325(15) 0.0047(14) 0.0059(14) 0.0086(15)
C10 0.0412(17) 0.0260(15) 0.0231(14) 0.0017(12) 0.0053(13) 0.0033(13)
C12 0.055(2) 0.0285(18) 0.0431(19) 0.0056(16) 0.0016(16) -0.0086(15)
C9 0.0330(18) 0.0239(17) 0.0199(13) -0.0002(11) 0.0018(12) 0.0029(12)
N2 0.0181(12) 0.0233(12) 0.0141(10) -0.0018(8) 0.0013(9) -0.0017(9)
C23 0.0432(18) 0.0402(19) 0.0363(17) 0.0097(14) -0.0097(14) -0.0113(15)
C26 0.064(2) 0.0322(19) 0.0414(18) 0.0095(16) 0.0259(17) 0.0070(16)
C24 0.056(2) 0.0289(18) 0.0407(17) 0.0044(15) -0.0012(16) 0.0050(16)
C27 0.060(2) 0.0349(19) 0.0448(19) 0.0058(16) 0.0125(17) 0.0134(17)

loop_
_atom_type_symbol
_atom_type_description
_atom_type_scat_dispersion_real
_atom_type_scat_dispersion_imag
_atom_type_scat_source
C C 0.0033 0.0016 'International Tables Vol C Tables 4.2.6.8 and 6.1.1.4'
H H 0.0000 0.0000 'International Tables Vol C Tables 4.2.6.8 and 6.1.1.4'
N N 0.0061 0.0033 'International Tables Vol C Tables 4.2.6.8 and 6.1.1.4'
Ag Ag -0.8971 1.1015 'International Tables Vol C Tables 4.2.6.8 and 6.1.1.4'
I I -0.4742 1.8119 'International Tables Vol C Tables 4.2.6.8 and 6.1.1.4'

loop_
_geom_angle_atom_site_label_1
_geom_angle_atom_site_label_2
_geom_angle_atom_site_label_3
_geom_angle
_geom_angle_site_symmetry_1
_geom_angle_site_symmetry_3
_geom_angle_publ_flag
C1 Ag1 I1 178.02(9) . . ?
C17 C16 C21 123.2(3) . . ?
C17 C16 N1 118.3(2) . . ?
C21 C16 N1 118.3(3) . . ?
C20 C21 C16 116.7(3) . . ?
C20 C21 C22 119.9(3) . . ?
C16 C21 C22 123.4(3) . . ?
C23 C22 C21 111.4(3) . . ?
C23 C22 C24 111.2(3) . . ?
C21 C22 C24 110.7(3) . . ?
C23 C22 H22 107.8 . . ?
C21 C22 H22 107.8 . . ?
C24 C22 H22 107.8 . . ?
C16 C17 C18 117.8(3) . . ?
C16 C17 C25 122.5(3) . . ?
C18 C17 C25 119.7(3) . . ?
C17 C25 C26 110.1(3) . . ?
C17 C25 C27 112.2(3) . . ?
C26 C25 C27 111.1(3) . . ?
C17 C25 H25 107.8 . . ?
C26 C25 H25 107.8 . . ?
C27 C25 H25 107.8 . . ?
C1 N1 C3 111.8(2) . . ?
C1 N1 C16 122.4(2) . . ?
C3 N1 C16 125.8(2) . . ?
N1 C1 N2 104.5(2) . . ?
N1 C1 Ag1 127.7(2) . . ?
N2 C1 Ag1 127.7(3) . . ?
C3 C2 N2 106.0(3) . . ?
C3 C2 H2 127.0 . . ?
N2 C2 H2 127.0 . . ?
C2 C3 N1 106.8(3) . . ?
C2 C3 H3 126.6 . . ?
N1 C3 H3 126.6 . . ?
C5 C4 C9 123.7(3) . . ?
C5 C4 N2 117.7(2) . . ?
C9 C4 N2 118.5(3) . . ?
C13 C14 H14A 109.5 . . ?
C13 C14 H14B 109.5 . . ?
H14A C14 H14B 109.5 . . ?
C13 C14 H14C 109.5 . . ?
H14A C14 H14C 109.5 . . ?
H14B C14 H14C 109.5 . . ?
C5 C13 C14 110.6(3) . . ?
C5 C13 C15 112.1(3) . . ?
C14 C13 C15 110.9(3) . . ?
C5 C13 H13 107.7 . . ?
C14 C13 H13 107.7 . . ?
C15 C13 H13 107.7 . . ?
C4 C5 C6 117.2(3) . . ?
C4 C5 C13 123.1(3) . . ?
C6 C5 C13 119.7(3) . . ?
C19 C20 C21 121.4(3) . . ?
C19 C20 H20 119.3 . . ?
C21 C20 H20 119.3 . . ?
C19 C18 C17 120.4(3) . . ?
C19 C18 H18 119.8 . . ?
C17 C18 H18 119.8 . . ?
C7 C8 C9 121.1(3) . . ?
C7 C8 H8 119.4 . . ?
C9 C8 H8 119.5 . . ?
C7 C6 C5 120.5(3) . . ?
C7 C6 H6 119.7 . . ?
C5 C6 H6 119.7 . . ?
C6 C7 C8 120.8(3) . . ?
C6 C7 H7 119.6 . . ?
C8 C7 H7 119.6 . . ?
C18 C19 C20 120.5(3) . . ?
C18 C19 H19 119.8 . . ?
C20 C19 H19 119.8 . . ?
C13 C15 H15A 109.5 . . ?
C13 C15 H15B 109.5 . . ?
H15A C15 H15B 109.5 . . ?
C13 C15 H15C 109.5 . . ?
H15A C15 H15C 109.5 . . ?
H15B C15 H15C 109.5 . . ?
C10 C11 H11A 109.5 . . ?
C10 C11 H11B 109.5 . . ?
H11A C11 H11B 109.5 . . ?
C10 C11 H11C 109.5 . . ?
H11A C11 H11C 109.5 . . ?
H11B C11 H11C 109.5 . . ?
C9 C10 C11 112.2(3) . . ?
C9 C10 C12 109.8(3) . . ?
C11 C10 C12 110.8(3) . . ?
C9 C10 H10 108.0 . . ?
C11 C10 H10 108.0 . . ?
C12 C10 H10 108.0 . . ?
C10 C12 H12A 109.5 . . ?
C10 C12 H12B 109.5 . . ?
H12A C12 H12B 109.5 . . ?
C10 C12 H12C 109.5 . . ?
H12A C12 H12C 109.5 . . ?
H12B C12 H12C 109.5 . . ?
C8 C9 C4 116.6(3) . . ?
C8 C9 C10 120.3(3) . . ?
C4 C9 C10 123.1(3) . . ?
C1 N2 C2 110.8(3) . . ?
C1 N2 C4 123.0(3) . . ?
C2 N2 C4 126.0(3) . . ?
C22 C23 H23A 109.5 . . ?
C22 C23 H23B 109.5 . . ?
H23A C23 H23B 109.5 . . ?
C22 C23 H23C 109.5 . . ?
H23A C23 H23C 109.5 . . ?
H23B C23 H23C 109.5 . . ?
C25 C26 H26A 109.5 . . ?
C25 C26 H26B 109.5 . . ?
H26A C26 H26B 109.5 . . ?
C25 C26 H26C 109.5 . . ?
H26A C26 H26C 109.5 . . ?
H26B C26 H26C 109.5 . . ?
C22 C24 H24A 109.5 . . ?
C22 C24 H24B 109.5 . . ?
H24A C24 H24B 109.5 . . ?
C22 C24 H24C 109.5 . . ?
H24A C24 H24C 109.5 . . ?
H24B C24 H24C 109.5 . . ?
C25 C27 H27A 109.5 . . ?
C25 C27 H27B 109.5 . . ?
H27A C27 H27B 109.5 . . ?
C25 C27 H27C 109.5 . . ?
H27A C27 H27C 109.5 . . ?
H27B C27 H27C 109.5 . . ?

loop_
_geom_bond_atom_site_label_1
_geom_bond_atom_site_label_2
_geom_bond_distance
_geom_bond_site_symmetry_2
_geom_bond_publ_flag
Ag1 C1 2.068(3) . ?
Ag1 I1 2.5473(6) . ?
C16 C17 1.383(4) . ?
C16 C21 1.402(4) . ?
C16 N1 1.444(3) . ?
C21 C20 1.384(4) . ?
C21 C22 1.511(4) . ?
C22 C23 1.516(5) . ?
C22 C24 1.527(5) . ?
C22 H22 1.0000 . ?
C17 C18 1.393(4) . ?
C17 C25 1.516(4) . ?
C25 C26 1.525(5) . ?
C25 C27 1.525(5) . ?
C25 H25 1.0000 . ?
N1 C1 1.326(4) . ?
N1 C3 1.372(4) . ?
C1 N2 1.352(4) . ?
C2 C3 1.339(4) . ?
C2 N2 1.385(4) . ?
C2 H2 0.9500 . ?
C3 H3 0.9500 . ?
C4 C5 1.384(4) . ?
C4 C9 1.393(4) . ?
C4 N2 1.443(3) . ?
C14 C13 1.517(5) . ?
C14 H14A 0.9800 . ?
C14 H14B 0.9800 . ?
C14 H14C 0.9800 . ?
C13 C5 1.512(4) . ?
C13 C15 1.524(5) . ?
C13 H13 1.0000 . ?
C5 C6 1.398(4) . ?
C20 C19 1.383(5) . ?
C20 H20 0.9500 . ?
C18 C19 1.377(5) . ?
C18 H18 0.9500 . ?
C8 C7 1.378(5) . ?
C8 C9 1.389(4) . ?
C8 H8 0.9500 . ?
C6 C7 1.368(5) . ?
C6 H6 0.9500 . ?
C7 H7 0.9500 . ?
C19 H19 0.9500 . ?
C15 H15A 0.9800 . ?
C15 H15B 0.9800 . ?
C15 H15C 0.9800 . ?
C11 C10 1.524(4) . ?
C11 H11A 0.9800 . ?
C11 H11B 0.9800 . ?
C11 H11C 0.9800 . ?
C10 C9 1.511(4) . ?
C10 C12 1.525(5) . ?
C10 H10 1.0000 . ?
C12 H12A 0.9800 . ?
C12 H12B 0.9800 . ?
C12 H12C 0.9800 . ?
C23 H23A 0.9800 . ?
C23 H23B 0.9800 . ?
C23 H23C 0.9800 . ?
C26 H26A 0.9800 . ?
C26 H26B 0.9800 . ?
C26 H26C 0.9800 . ?
C24 H24A 0.9800 . ?
C24 H24B 0.9800 . ?
C24 H24C 0.9800 . ?
C27 H27A 0.9800 . ?
C27 H27B 0.9800 . ?
C27 H27C 0.9800 . ?
